data_7151540
loop_
_publ_author_name
'Tromp, Reynier A.'
'Brussee, Johannes'
'van der Gen, Arne'

_publ_section_title
;
 Stereochemistry of intramolecular Diels?Alder furan (IMDAF) reactions
 of furyl-substituted chiral ethanolamides
;
_journal_issue 20
_journal_name_full 'Organic &amp;  Biomolecular Chemistry'
_journal_page_first 3592
_journal_paper_doi 10.1039/b307275d
_journal_volume 1
_journal_year 2003
_chemical_formula_sum 'C23 H33 N O3 Si'
_chemical_formula_weight 399.22
_chemical_name_systematic
;
(1S,2S,3S,6R,8S)-4-Benzyl-2-O-(tert-butyldimethylsilyl)-3-methyl-11-oxa-4-aza-
tricyclo-[6.2.1.01.6] undec-9-en-5-one
;
_space_group_IT_number 19
_symmetry_cell_setting orthorhombic
_symmetry_space_group_name_Hall 'P 2ac 2ab'
_symmetry_space_group_name_H-M 'P 21 21 21'
_atom_sites_solution_hydrogens calculated
_atom_sites_solution_primary DIRDIF
_atom_sites_solution_secondary xtal_fourr
_audit_creation_date 01-06-14
_audit_creation_method from_xtal_archive_file_using_CIFIO
_audit_update_record
;
compound synthesized by Reynier A. Tromp
22feb01   measurement by S. Gorter
14jun01   structure refinement by W.L. Driessen
solution by DIRDIF, refinement by XTAL3.4
positions of all non-H refined
all nonH refined anisotropically
H atoms placed at distance of 0.95 from parent atom
H positions not refined, fixed isotropic thermal parameter

P.T. Beurskens, G. Admiraal, G. Beurskens, W.P. Bosman, S. Garcia-Granda,
R.O. Gould, J.M.M. Smits and C. Smykalla.
The DIRDIF program system.
Technical Report of the Crystallography Laboratory, University of Nijmegen,
The Netherlands, 1992.

S.R. Hall, G.S.D. King and J.M. Stewart, XTAL3.4 Users Manual.
Universities of Western Australia and Maryland, 1995.

A.J.C. Wilson, Ed., International Tables for Crystallography, Volume C,
Kluwer Academic Publishers, Dordrecht, The Netherlands, 1992.

A.L. Spek, PLATON, A multipurpose crystallographic tool.
Utrecht University, The Netherlands, 2000.
;
_cell_angle_alpha 90.0
_cell_angle_beta 90.0
_cell_angle_gamma 90.0
_cell_formula_units_Z 4
_cell_length_a 19.214(6)
_cell_length_b 16.341(4)
_cell_length_c 7.1838(9)
_cell_measurement_reflns_used 24
_cell_measurement_temperature 145
_cell_measurement_theta_max 11.7
_cell_measurement_theta_min 10.0
_cell_volume 2255.5(9)
_computing_cell_refinement 'Enraf Nonius CAD4'
_computing_data_collection 'Enraf Nonius CAD4'
_computing_data_reduction 'Enraf Nonius CAD4'
_computing_molecular_graphics Platon
_computing_publication_material Platon
_computing_structure_refinement xtal3.4
_computing_structure_solution DIRDIF
_diffrn_ambient_temperature 145
_diffrn_measurement_method omega/theta
_diffrn_radiation_monochromator graphite
_diffrn_radiation_source xray_tube
_diffrn_radiation_type 'Mo K alpha'
_diffrn_radiation_wavelength 0.710730
_diffrn_reflns_av_R_equivalents 0
_diffrn_reflns_av_sigmaI/netI 0
_diffrn_reflns_limit_h_max 30
_diffrn_reflns_limit_h_min 0
_diffrn_reflns_limit_k_max 26
_diffrn_reflns_limit_k_min 0
_diffrn_reflns_limit_l_max 11
_diffrn_reflns_limit_l_min 0
_diffrn_reflns_number 5389
_diffrn_reflns_theta_max 34.64
_diffrn_reflns_theta_min 2.12
_diffrn_standards_decay_% 4.43
_diffrn_standards_interval_time 5400
_diffrn_standards_number 3
_exptl_absorpt_coefficient_mu 0.13
_exptl_absorpt_correction_type none
_exptl_crystal_colour colourless
_exptl_crystal_density_diffrn 1.177
_exptl_crystal_density_meas ?
_exptl_crystal_description needle
_exptl_crystal_F_000 864
_exptl_crystal_preparation 'crystalisation from CH2Cl2/hexane'
_refine_diff_density_max .446
_refine_diff_density_min -.414
_refine_ls_abs_structure_details none
_refine_ls_abs_structure_Flack 0
_refine_ls_extinction_coef .0
_refine_ls_extinction_method none
_refine_ls_goodness_of_fit_all 1.684
_refine_ls_goodness_of_fit_obs 2.039
_refine_ls_hydrogen_treatment none
_refine_ls_matrix_type full
_refine_ls_number_constraints 0
_refine_ls_number_parameters 253
_refine_ls_number_reflns 3129
_refine_ls_number_restraints 0
_refine_ls_R_factor_all .084
_refine_ls_R_factor_obs .042
_refine_ls_shift/esd_max .007
_refine_ls_shift/esd_mean .001
_refine_ls_structure_factor_coef F
_refine_ls_weighting_scheme sigma
_refine_ls_wR_factor_all .05
_refine_ls_wR_factor_obs .045
_reflns_d_resolution_high .625
_reflns_d_resolution_low 9.589
_reflns_limit_h_max 30
_reflns_limit_h_min 0
_reflns_limit_k_max 26
_reflns_limit_k_min 0
_reflns_limit_l_max 11
_reflns_limit_l_min 0
_reflns_number_observed 3287
_reflns_number_total 5389
_reflns_observed_criterion refl_observed_if_F____>_.000_sigma(F___)
_cod_data_source_file b307275d.txt
_cod_data_source_block tromp_etal
_cod_depositor_comments
;
The following automatic conversions were performed:

'_exptl_crystal_density_meas' value 'none' was changed to '?' - the
value is perceived as not measured.

Automatic conversion script
Id: cif_fix_values 3008 2015-01-20 13:52:24Z robertas 
;
_cod_original_sg_symbol_Hall p_2ac_2ab
_cod_original_sg_symbol_H-M p_21_21_21
_cod_original_formula_sum C23H33NO3Si
_cod_database_code 7151540

loop_
_symmetry_equiv_pos_as_xyz
+x,+y,+z
1/2-x,-y,1/2+z
1/2+x,1/2-y,-z
-x,1/2+y,1/2-z

loop_
_atom_site_aniso_label
_atom_site_aniso_U_11
_atom_site_aniso_U_22
_atom_site_aniso_U_33
_atom_site_aniso_U_12
_atom_site_aniso_U_13
_atom_site_aniso_U_23
C1 .0209(11) .0187(11) .0340(13) .0001(9) -.0043(10) -.0029(10)
C2 .0236(10) .0183(9) .0235(11) .0034(9) -.0040(9) -.0023(10)
C3 .0239(11) .0179(10) .0196(11) .0021(9) .0006(10) -.0002(9)
N4 .0201(9) .0184(8) .0221(10) -.0031(7) -.0005(8) -.0019(8)
C5 .0181(10) .0286(11) .0226(11) .0023(9) .0003(10) -.0014(11)
C6 .0205(10) .0234(11) .0286(13) -.0003(10) .0039(9) .0020(10)
C7 .0258(12) .0359(14) .0445(16) -.0033(11) .0146(12) .0021(13)
C8 .0180(11) .0340(13) .065(2) -.0013(11) .0077(13) .0004(16)
C9 .0261(13) .0356(14) .078(2) -.0103(11) .0015(16) -.0083(16)
C10 .0310(13) .0239(12) .0565(19) -.0079(10) -.0021(14) -.0081(12)
O11 .0183(8) .0299(9) .0485(12) .0036(7) -.0017(8) -.0005(9)
O12 .0376(10) .0525(12) .0221(9) -.0069(9) -.0008(9) -.0055(9)
O13 .0268(8) .0170(7) .0244(8) .0045(6) -.0007(8) -.0016(8)
C14 .0339(13) .0231(11) .0267(13) .0081(10) .0000(11) .0020(10)
C15 .0225(11) .0188(10) .0378(14) -.0038(9) -.0013(11) -.0032(10)
C16 .0221(11) .0239(11) .0191(11) -.0025(9) -.0002(10) .0004(10)
C17 .0303(11) .0267(11) .0337(13) -.0087(10) -.0017(12) .0035(11)
C18 .0294(13) .0446(15) .0255(13) -.0155(12) .0013(12) -.0014(12)
C19 .0219(12) .0513(17) .0475(18) -.0019(12) -.0029(13) -.0116(15)
C20 .0296(13) .0323(14) .079(2) .0015(12) -.0092(16) -.0007(17)
C21 .0229(11) .0248(12) .0533(18) -.0034(10) -.0049(13) .0029(13)
Si22 .0277(3) .0170(3) .0243(3) .0014(3) .0042(3) -.0014(3)
C23 .0405(15) .0338(13) .0460(18) .0052(12) .0141(14) .0099(14)
C24 .0517(16) .0345(14) .0353(15) -.0032(13) -.0035(15) -.0118(13)
C25 .0419(14) .0169(10) .0376(15) .0081(10) .0075(12) .0013(11)
C26 .065(2) .0281(13) .062(2) .0173(14) .022(2) .0016(16)
C27 .072(2) .0328(14) .054(2) .0148(16) .024(2) .0167(14)
C28 .070(2) .0350(16) .079(3) .0160(16) -.028(2) .0063(18)

loop_
_atom_site_label
_atom_site_fract_x
_atom_site_fract_y
_atom_site_fract_z
_atom_site_U_iso_or_equiv
_atom_site_thermal_displace_type
_atom_site_calc_flag
_atom_site_calc_attached_atom
C1 .53433(12) .70672(13) .3261(4) .0245(11) Uani ? ?
C2 .47726(11) .68922(14) .4637(3) .0218(10) Uani ? ?
C3 .44627(12) .60416(13) .4375(3) .0205(11) Uani ? ?
N4 .43199(9) .58682(11) .2390(3) .0202(9) Uani ? ?
C5 .45944(11) .62605(14) .0913(4) .0231(11) Uani ? ?
C6 .50999(11) .69501(15) .1224(3) .0242(11) Uani ? ?
C7 .58099(13) .67984(17) .0219(4) .0354(14) Uani ? ?
C8 .63159(12) .68771(17) .1881(5) .0391(14) Uani ? ?
C9 .63152(13) .77678(17) .2476(5) .0466(17) Uani ? ?
C10 .57162(13) .78876(15) .3321(5) .0371(15) Uani ? ?
O11 .59212(8) .65032(10) .3355(3) .0322(9) Uani ? ?
O12 .44320(9) .60812(12) -.0697(3) .0374(10) Uani ? ?
O13 .42600(8) .75073(9) .4278(2) .0227(8) Uani ? ?
C14 .49018(13) .53717(14) .5247(4) .0279(12) Uani ? ?
C15 .38060(12) .52222(13) .2047(4) .0264(11) Uani ? ?
C16 .30566(11) .55113(13) .2130(3) .0217(11) Uani ? ?
C17 .25327(14) .49343(16) .2352(4) .0302(12) Uani ? ?
C18 .18382(13) .51623(17) .2371(4) .0331(14) Uani ? ?
C19 .16629(13) .59715(18) .2181(5) .0402(16) Uani ? ?
C20 .21807(14) .65515(17) .1955(6) .0470(17) Uani ? ?
C21 .28725(13) .63245(15) .1932(4) .0336(14) Uani ? ?
Si22 .38789(3) .80849(4) .58699(10) .0230(3) Uani ? ?
C23 .32605(14) .74595(16) .7243(4) .0401(15) Uani ? ?
C24 .45501(15) .85293(17) .7443(4) .0405(15) Uani ? ?
C25 .34352(14) .89212(14) .4513(4) .0322(13) Uani ? ?
C26 .31079(17) .95378(16) .5866(5) .0516(18) Uani ? ?
C27 .39609(18) .93695(17) .3307(5) .0529(18) Uani ? ?
C28 .28619(19) .85646(19) .3277(6) .061(2) Uani ? ?
H2 .49451 .69486 .58692 .08000 Uiso ? ?
H3 .40269 .60386 .49993 .08000 Uiso ? ?
H6 .49017 .74463 .07828 .08000 Uiso ? ?
H71 .58296 .62697 -.03279 .08000 Uiso ? ?
H72 .58987 .72009 -.07059 .08000 Uiso ? ?
H8 .67641 .66480 .16825 .08000 Uiso ? ?
H91 .66736 .81591 .22787 .08000 Uiso ? ?
H101 .55513 .83829 .38554 .08000 Uiso ? ?
H141 .53505 .53818 .46929 .08000 Uiso ? ?
H142 .49421 .54776 .65429 .08000 Uiso ? ?
H143 .47084 .48415 .50838 .08000 Uiso ? ?
H151 .38892 .50004 .08449 .08000 Uiso ? ?
H152 .38679 .48072 .29584 .08000 Uiso ? ?
H17 .26523 .43736 .24930 .08000 Uiso ? ?
H18 .14854 .47599 .25154 .08000 Uiso ? ?
H19 .11879 .61333 .22030 .08000 Uiso ? ?
H20 .20588 .71119 .18172 .08000 Uiso ? ?
H21 .32235 .67287 .17789 .08000 Uiso ? ?
H231 .29172 .72369 .64378 .08000 Uiso ? ?
H232 .35054 .70273 .78383 .08000 Uiso ? ?
H233 .30417 .77912 .81580 .08000 Uiso ? ?
H241 .47982 .81002 .80375 .08000 Uiso ? ?
H242 .48638 .88536 .67356 .08000 Uiso ? ?
H243 .43309 .88612 .83573 .08000 Uiso ? ?
H261 .27759 .92662 .66263 .08000 Uiso ? ?
H262 .34608 .97689 .66272 .08000 Uiso ? ?
H263 .28839 .99598 .51807 .08000 Uiso ? ?
H271 .43105 .96026 .40776 .08000 Uiso ? ?
H272 .41688 .89934 .24653 .08000 Uiso ? ?
H273 .37371 .97916 .26224 .08000 Uiso ? ?
H281 .30615 .81832 .24337 .08000 Uiso ? ?
H282 .25285 .82944 .40358 .08000 Uiso ? ?
H283 .26380 .89867 .25925 .08000 Uiso ? ?

loop_
_atom_type_symbol
_atom_type_description
_atom_type_oxidation_number
_atom_type_number_in_cell
_atom_type_scat_dispersion_real
_atom_type_scat_dispersion_imag
_atom_type_scat_source
C ? 0 92 .002 .002 Int._Tables_Vol_IV_Tables_2.2B_and_2.3.1
H ? 0 132 0 0 Int._Tables_Vol_IV_Tables_2.2B_and_2.3.1
N ? 0 4 .004 .003 Int._Tables_Vol_IV_Tables_2.2B_and_2.3.1
O ? 0 12 .008 .006 Int._Tables_Vol_IV_Tables_2.2B_and_2.3.1
Si ? 0 4 .072 .071 Int._Tables_Vol_IV_Tables_2.2B_and_2.3.1

loop_
_geom_angle_atom_site_label_1
_geom_angle_atom_site_label_2
_geom_angle_atom_site_label_3
_geom_angle
_geom_angle_site_symmetry_1
_geom_angle_site_symmetry_2
_geom_angle_site_symmetry_3
_geom_angle_publ_flag
C2 C1 C6 112.17(18) . . . ?
C2 C1 C10 119.5(2) . . . ?
C2 C1 O11 114.1(2) . . . ?
C6 C1 C10 106.1(2) . . . ?
C6 C1 O11 101.38(19) . . . ?
C10 C1 O11 101.48(17) . . . ?
C1 C2 C3 112.18(19) . . . ?
C1 C2 O13 104.48(18) . . . ?
C1 C2 H2 109.9(2) . . . ?
C3 C2 O13 110.46(17) . . . ?
C3 C2 H2 109.9(2) . . . ?
O13 C2 H2 109.9(2) . . . ?
C2 C3 N4 111.47(18) . . . ?
C2 C3 C14 112.93(19) . . . ?
C2 C3 H3 106.9(2) . . . ?
N4 C3 C14 111.28(18) . . . ?
N4 C3 H3 106.9(2) . . . ?
C14 C3 H3 106.9(2) . . . ?
C3 N4 C5 126.54(19) . . . ?
C3 N4 C15 115.12(18) . . . ?
C5 N4 C15 118.3(2) . . . ?
N4 C5 C6 119.5(2) . . . ?
N4 C5 O12 121.8(2) . . . ?
C6 C5 O12 118.7(2) . . . ?
C1 C6 C5 115.3(2) . . . ?
C1 C6 C7 101.11(18) . . . ?
C1 C6 H6 109.3(2) . . . ?
C5 C6 C7 112.1(2) . . . ?
C5 C6 H6 109.3(2) . . . ?
C7 C6 H6 109.3(2) . . . ?
C6 C7 C8 100.3(2) . . . ?
C6 C7 H71 111.7(2) . . . ?
C6 C7 H72 111.7(2) . . . ?
C8 C7 H71 111.7(2) . . . ?
C8 C7 H72 111.7(2) . . . ?
H71 C7 H72 109.5(3) . . . ?
C7 C8 C9 107.3(2) . . . ?
C7 C8 O11 101.63(19) . . . ?
C7 C8 H8 114.9(3) . . . ?
C9 C8 O11 101.5(2) . . . ?
C9 C8 H8 114.9(2) . . . ?
O11 C8 H8 114.9(3) . . . ?
C8 C9 C10 105.9(2) . . . ?
C8 C9 H91 127.1(3) . . . ?
C10 C9 H91 127.1(3) . . . ?
C1 C10 C9 105.5(2) . . . ?
C1 C10 H101 127.2(3) . . . ?
C9 C10 H101 127.2(3) . . . ?
C1 O11 C8 95.74(18) . . . ?
C2 O13 Si22 125.54(14) . . . ?
C3 C14 H141 108.6(2) . . . ?
C3 C14 H142 108.6(2) . . . ?
C3 C14 H143 112.9(2) . . . ?
H141 C14 H142 109.5(2) . . . ?
H141 C14 H143 108.6(2) . . . ?
H142 C14 H143 108.6(2) . . . ?
N4 C15 C16 114.12(17) . . . ?
N4 C15 H151 108.3(2) . . . ?
N4 C15 H152 108.3(2) . . . ?
C16 C15 H151 108.3(2) . . . ?
C16 C15 H152 108.3(2) . . . ?
H151 C15 H152 109.4(2) . . . ?
C15 C16 C17 118.8(2) . . . ?
C15 C16 C21 122.6(2) . . . ?
C17 C16 C21 118.6(2) . . . ?
C16 C17 C18 121.1(2) . . . ?
C16 C17 H17 119.5(3) . . . ?
C18 C17 H17 119.4(3) . . . ?
C17 C18 C19 119.7(2) . . . ?
C17 C18 H18 120.1(3) . . . ?
C19 C18 H18 120.2(3) . . . ?
C18 C19 C20 119.7(2) . . . ?
C18 C19 H19 120.2(3) . . . ?
C20 C19 H19 120.1(3) . . . ?
C19 C20 C21 120.7(3) . . . ?
C19 C20 H20 119.7(3) . . . ?
C21 C20 H20 119.7(3) . . . ?
C16 C21 C20 120.2(2) . . . ?
C16 C21 H21 119.9(2) . . . ?
C20 C21 H21 119.9(3) . . . ?
O13 Si22 C23 109.73(11) . . . ?
O13 Si22 C24 109.62(11) . . . ?
O13 Si22 C25 104.88(11) . . . ?
C23 Si22 C24 109.65(14) . . . ?
C23 Si22 C25 112.68(12) . . . ?
C24 Si22 C25 110.16(12) . . . ?
Si22 C23 H231 109.4(2) . . . ?
Si22 C23 H232 109.4(2) . . . ?
Si22 C23 H233 109.7(2) . . . ?
H231 C23 H232 109.5(3) . . . ?
H231 C23 H233 109.4(3) . . . ?
H232 C23 H233 109.4(3) . . . ?
Si22 C24 H241 109.4(2) . . . ?
Si22 C24 H242 109.4(2) . . . ?
Si22 C24 H243 109.6(2) . . . ?
H241 C24 H242 109.5(3) . . . ?
H241 C24 H243 109.5(3) . . . ?
H242 C24 H243 109.4(3) . . . ?
Si22 C25 C26 109.5(2) . . . ?
Si22 C25 C27 110.1(2) . . . ?
Si22 C25 C28 110.49(18) . . . ?
C26 C25 C27 108.5(2) . . . ?
C26 C25 C28 108.8(2) . . . ?
C27 C25 C28 109.3(3) . . . ?
C25 C26 H261 109.4(2) . . . ?
C25 C26 H262 109.5(3) . . . ?
C25 C26 H263 109.5(3) . . . ?
H261 C26 H262 109.5(4) . . . ?
H261 C26 H263 109.4(3) . . . ?
H262 C26 H263 109.5(3) . . . ?
C25 C27 H271 109.3(3) . . . ?
C25 C27 H272 109.3(3) . . . ?
C25 C27 H273 110.1(3) . . . ?
H271 C27 H272 109.4(3) . . . ?
H271 C27 H273 109.3(3) . . . ?
H272 C27 H273 109.3(3) . . . ?
C25 C28 H281 109.2(3) . . . ?
C25 C28 H282 109.2(3) . . . ?
C25 C28 H283 110.5(3) . . . ?
H281 C28 H282 109.5(3) . . . ?
H281 C28 H283 109.2(4) . . . ?
H282 C28 H283 109.2(4) . . . ?

loop_
_geom_bond_atom_site_label_1
_geom_bond_atom_site_label_2
_geom_bond_distance
_geom_bond_site_symmetry_1
_geom_bond_site_symmetry_2
_geom_bond_publ_flag
C1 C2 1.503(3) . . ?
C1 C6 1.548(4) . . ?
C1 C10 1.521(3) . . ?
C1 O11 1.445(3) . . ?
C2 C3 1.524(3) . . ?
C2 O13 1.431(3) . . ?
C2 H2 .950(2) . . ?
C3 N4 1.480(3) . . ?
C3 C14 1.518(3) . . ?
C3 H3 .950(2) . . ?
N4 C5 1.347(3) . . ?
N4 C15 1.466(3) . . ?
C5 C6 1.504(3) . . ?
C5 O12 1.233(3) . . ?
C6 C7 1.563(3) . . ?
C6 H6 .950(2) . . ?
C7 C8 1.545(4) . . ?
C7 H71 .950(3) . . ?
C7 H72 .950(3) . . ?
C8 C9 1.517(4) . . ?
C8 O11 1.439(4) . . ?
C8 H8 .950(2) . . ?
C9 C10 1.316(4) . . ?
C9 H91 .950(3) . . ?
C10 H101 .950(3) . . ?
O13 Si22 1.6537(17) . . ?
C14 H141 .950(2) . . ?
C14 H142 .950(3) . . ?
C14 H143 .950(2) . . ?
C15 C16 1.517(3) . . ?
C15 H151 .950(3) . . ?
C15 H152 .950(2) . . ?
C16 C17 1.388(3) . . ?
C16 C21 1.382(3) . . ?
C17 C18 1.386(4) . . ?
C17 H17 .950(3) . . ?
C18 C19 1.371(4) . . ?
C18 H18 .950(3) . . ?
C19 C20 1.383(4) . . ?
C19 H19 .950(3) . . ?
C20 C21 1.380(4) . . ?
C20 H20 .950(3) . . ?
C21 H21 .950(2) . . ?
Si22 C23 1.852(3) . . ?
Si22 C24 1.862(3) . . ?
Si22 C25 1.883(3) . . ?
C23 H231 .950(3) . . ?
C23 H232 .950(3) . . ?
C23 H233 .950(3) . . ?
C24 H241 .949(3) . . ?
C24 H242 .950(3) . . ?
C24 H243 .950(3) . . ?
C25 C26 1.535(4) . . ?
C25 C27 1.520(4) . . ?
C25 C28 1.530(5) . . ?
C26 H261 .950(3) . . ?
C26 H262 .949(3) . . ?
C26 H263 .950(3) . . ?
C27 H271 .950(3) . . ?
C27 H272 .950(3) . . ?
C27 H273 .950(3) . . ?
C28 H281 .950(4) . . ?
C28 H282 .950(4) . . ?
C28 H283 .950(3) . . ?

loop_
_reflns_scale_group_code
_reflns_scale_meas_F
? .362496
